data_7022101
loop_
_publ_author_name
'Devillers, Charles H.'
'Milet, Anne'
'Moutet, Jean-Claude'
'P\'ecaut, Jacques'
'Royal, Guy'
'Saint-Aman, Eric'
'Bucher, Christophe'

_publ_section_title
;
 Long-range electronic connection in picket-fence like ferrocene-porphyrin
 derivatives.
;
_journal_issue 4
_journal_name_full 'Dalton transactions (Cambridge, England : 2003)'
_journal_page_first 1196
_journal_page_last 1209
_journal_paper_doi 10.1039/c2dt31667f
_journal_volume 42
_journal_year 2013
_chemical_formula_sum 'C54 H42 Fe N4 S2 Zn'
_chemical_formula_weight 932.26
_chemical_name_systematic
;
?
;
_space_group_IT_number 15
_symmetry_cell_setting monoclinic
_symmetry_space_group_name_Hall '-C 2yc'
_symmetry_space_group_name_H-M 'C 1 2/c 1'
_atom_sites_solution_hydrogens geom
_atom_sites_solution_primary direct
_atom_sites_solution_secondary difmap
_audit_creation_method SHELXL-97
_cell_angle_alpha 90.00
_cell_angle_beta 112.358(8)
_cell_angle_gamma 90.00
_cell_formula_units_Z 8
_cell_length_a 34.426(16)
_cell_length_b 10.100(5)
_cell_length_c 32.153(15)
_cell_measurement_reflns_used 5950
_cell_measurement_temperature 298(2)
_cell_measurement_theta_max 23.32
_cell_measurement_theta_min 1.28
_cell_volume 10339(9)
_computing_cell_refinement 'Bruker SMART'
_computing_data_collection 'Bruker SMART'
_computing_data_reduction 'Bruker SAINT'
_computing_molecular_graphics 'Bruker SHELXTL'
_computing_publication_material 'Bruker SHELXTL'
_computing_structure_refinement 'SHELXL-97 (Sheldrick, 1997)'
_computing_structure_solution 'SHELXS-97 (Sheldrick, 1990)'
_diffrn_ambient_temperature 298(2)
_diffrn_measured_fraction_theta_full 0.975
_diffrn_measured_fraction_theta_max 0.975
_diffrn_measurement_device_type 'CCD area detector'
_diffrn_measurement_method 'phi and omega scans'
_diffrn_radiation_monochromator graphite
_diffrn_radiation_source 'fine-focus sealed tube'
_diffrn_radiation_type MoK\a
_diffrn_radiation_wavelength 0.71073
_diffrn_reflns_av_R_equivalents 0.0306
_diffrn_reflns_av_sigmaI/netI 0.0464
_diffrn_reflns_limit_h_max 18
_diffrn_reflns_limit_h_min -38
_diffrn_reflns_limit_k_max 10
_diffrn_reflns_limit_k_min -11
_diffrn_reflns_limit_l_max 35
_diffrn_reflns_limit_l_min -34
_diffrn_reflns_number 15373
_diffrn_reflns_theta_full 23.32
_diffrn_reflns_theta_max 23.32
_diffrn_reflns_theta_min 1.28
_exptl_absorpt_coefficient_mu 0.862
_exptl_absorpt_correction_T_max 0.9188
_exptl_absorpt_correction_T_min 0.7820
_exptl_absorpt_correction_type multi-scan
_exptl_absorpt_process_details sadabs
_exptl_crystal_colour dark
_exptl_crystal_density_diffrn 1.198
_exptl_crystal_density_meas 0
_exptl_crystal_density_method 'not measured'
_exptl_crystal_description 'long block'
_exptl_crystal_F_000 3856
_exptl_crystal_size_max 0.30
_exptl_crystal_size_mid 0.15
_exptl_crystal_size_min 0.10
_refine_diff_density_max 0.856
_refine_diff_density_min -0.490
_refine_diff_density_rms 0.076
_refine_ls_extinction_method none
_refine_ls_goodness_of_fit_ref 1.124
_refine_ls_hydrogen_treatment mixed
_refine_ls_matrix_type full
_refine_ls_number_parameters 569
_refine_ls_number_reflns 7295
_refine_ls_number_restraints 0
_refine_ls_restrained_S_all 1.124
_refine_ls_R_factor_all 0.0839
_refine_ls_R_factor_gt 0.0688
_refine_ls_shift/su_max 0.000
_refine_ls_shift/su_mean 0.000
_refine_ls_structure_factor_coef Fsqd
_refine_ls_weighting_details 'calc w=1/[\s^2^(Fo^2^)+(0.0425P)^2^+59.5665P] where P=(Fo^2^+2Fc^2^)/3'
_refine_ls_weighting_scheme calc
_refine_ls_wR_factor_gt 0.1578
_refine_ls_wR_factor_ref 0.1682
_reflns_number_gt 5950
_reflns_number_total 7295
_reflns_threshold_expression >2sigma(I)
_cod_data_source_file c2dt31667f.txt
_cod_data_source_block 2Zn
_cod_depositor_comments
;
The following automatic conversions were performed:

'_symmetry_cell_setting' value 'Monoclinic' changed to 'monoclinic'
according to /home/saulius/struct/CIF-dictionaries/cif_core.dic
dictionary named 'cif_core.dic' version 2.4.2 from 2011-04-26.

Automatic conversion script
Id: cif_fix_values 1891 2012-01-12 08:04:46Z andrius 
;
_cod_original_cell_volume 10339(8)
_cod_original_sg_symbol_H-M C2/c
_cod_database_code 7022101

loop_
_symmetry_equiv_pos_as_xyz
'x, y, z'
'-x, y, -z+1/2'
'x+1/2, y+1/2, z'
'-x+1/2, y+1/2, -z+1/2'
'-x, -y, -z'
'x, -y, z-1/2'
'-x+1/2, -y+1/2, -z'
'x+1/2, -y+1/2, z-1/2'

loop_
_atom_site_label
_atom_site_type_symbol
_atom_site_fract_x
_atom_site_fract_y
_atom_site_fract_z
_atom_site_U_iso_or_equiv
_atom_site_adp_type
_atom_site_occupancy
_atom_site_symmetry_multiplicity
_atom_site_calc_flag
_atom_site_refinement_flags
_atom_site_disorder_assembly
_atom_site_disorder_group
Zn Zn 0.36913(2) 0.49267(7) 0.35819(2) 0.0548(2) Uani 1 1 d . . .
Fe Fe 0.18191(3) 0.57388(8) 0.19698(3) 0.0528(3) Uani 1 1 d . A .
S1 S 0.10652(5) 0.22671(17) 0.10278(5) 0.0718(5) Uani 1 1 d . . .
S2 S 0.06595(7) 0.4250(3) 0.14094(9) 0.1118(8) Uani 1 1 d . . .
N1 N 0.31264(15) 0.4922(5) 0.36574(14) 0.0530(12) Uani 1 1 d . . .
N2 N 0.33846(14) 0.5596(5) 0.29361(14) 0.0498(11) Uani 1 1 d . . .
N3 N 0.42144(15) 0.4533(5) 0.34418(16) 0.0579(13) Uani 1 1 d . . .
N4 N 0.39545(15) 0.3896(5) 0.41761(15) 0.0556(13) Uani 1 1 d . . .
C1 C 0.30718(19) 0.4673(6) 0.40508(18) 0.0572(15) Uani 1 1 d . . .
C2 C 0.2649(2) 0.4975(7) 0.3997(2) 0.0705(18) Uani 1 1 d . . .
H2 H 0.2534 0.4893 0.4215 0.085 Uiso 1 1 calc R . .
C3 C 0.2450(2) 0.5399(7) 0.3572(2) 0.0649(17) Uani 1 1 d . . .
H3 H 0.2171 0.5669 0.3443 0.078 Uiso 1 1 calc R . .
C4 C 0.27415(18) 0.5363(5) 0.33515(18) 0.0518(14) Uani 1 1 d . . .
C5 C 0.26619(17) 0.5802(5) 0.29133(17) 0.0449(13) Uani 1 1 d . . .
C6 C 0.29724(17) 0.5996(5) 0.27369(16) 0.0443(13) Uani 1 1 d . . .
C7 C 0.29187(19) 0.6645(6) 0.23186(19) 0.0551(15) Uani 1 1 d . . .
H7 H 0.2671 0.7021 0.2119 0.066 Uiso 1 1 calc R . .
C8 C 0.32871(19) 0.6614(6) 0.22669(18) 0.0569(15) Uani 1 1 d . . .
H8 H 0.3343 0.6968 0.2028 0.068 Uiso 1 1 calc R . .
C9 C 0.35798(18) 0.5932(6) 0.26495(17) 0.0530(15) Uani 1 1 d . . .
C10 C 0.3992(2) 0.5608(7) 0.2702(2) 0.0681(18) Uani 1 1 d . . .
C11 C 0.4284(2) 0.4925(7) 0.3072(2) 0.0678(18) Uani 1 1 d . . .
C12 C 0.4696(2) 0.4519(10) 0.3111(3) 0.098(3) Uani 1 1 d . . .
H12 H 0.4818 0.4660 0.2902 0.117 Uiso 1 1 calc R . .
C13 C 0.4871(2) 0.3897(9) 0.3507(3) 0.093(3) Uani 1 1 d . . .
H13 H 0.5138 0.3525 0.3621 0.112 Uiso 1 1 calc R . .
C14 C 0.45788(19) 0.3903(7) 0.3721(2) 0.0651(17) Uani 1 1 d . . .
C15 C 0.4646(2) 0.3374(6) 0.4144(2) 0.0651(18) Uani 1 1 d . . .
C16 C 0.4357(2) 0.3382(6) 0.4351(2) 0.0632(17) Uani 1 1 d . . .
C17 C 0.4431(2) 0.2905(7) 0.4793(2) 0.077(2) Uani 1 1 d . . .
H17 H 0.4678 0.2516 0.4988 0.093 Uiso 1 1 calc R . .
C18 C 0.4085(2) 0.3112(7) 0.4882(2) 0.074(2) Uani 1 1 d . . .
H18 H 0.4048 0.2889 0.5145 0.088 Uiso 1 1 calc R . .
C19 C 0.3777(2) 0.3749(6) 0.44889(19) 0.0615(17) Uani 1 1 d . . .
C20 C 0.3378(2) 0.4137(6) 0.44425(18) 0.0616(16) Uani 1 1 d . . .
C21 C 0.22094(17) 0.6103(5) 0.26368(17) 0.0483(14) Uani 1 1 d . . .
C22 C 0.18694(18) 0.5248(6) 0.26032(18) 0.0548(15) Uani 1 1 d . . .
H22 H 0.1898 0.4346 0.2723 0.066 Uiso 1 1 calc R . .
C23 C 0.1492(2) 0.5893(7) 0.2375(2) 0.0675(18) Uani 1 1 d . . .
H23 H 0.1211 0.5531 0.2312 0.081 Uiso 1 1 calc R . .
C24 C 0.1581(2) 0.7178(7) 0.2261(2) 0.0716(19) Uani 1 1 d . . .
H24 H 0.1375 0.7858 0.2102 0.086 Uiso 1 1 calc R . .
C25 C 0.2026(2) 0.7303(6) 0.24179(18) 0.0568(15) Uani 1 1 d . . .
H25 H 0.2179 0.8082 0.2381 0.068 Uiso 1 1 calc R . .
C26 C 0.19193(19) 0.4085(6) 0.16482(19) 0.0613(16) Uani 1 1 d . A .
H26 H 0.2041 0.3244 0.1791 0.074 Uiso 1 1 calc R . .
C27 C 0.14868(18) 0.4434(6) 0.14824(18) 0.0566(15) Uani 1 1 d . . .
C28 C 0.1446(2) 0.5719(6) 0.1294(2) 0.074(2) Uani 1 1 d . A .
H28 H 0.1183 0.6210 0.1147 0.089 Uiso 1 1 calc R . .
C29 C 0.1854(3) 0.6163(7) 0.1362(2) 0.078(2) Uani 1 1 d . . .
H29 H 0.1923 0.7030 0.1272 0.094 Uiso 1 1 calc R A .
C30 C 0.2143(2) 0.5176(7) 0.1576(2) 0.0720(19) Uani 1 1 d . A .
H30 H 0.2448 0.5227 0.1660 0.086 Uiso 1 1 calc R . .
C31 C 0.11539(19) 0.3484(6) 0.1484(2) 0.0662(17) Uani 1 1 d . A .
H31 H 0.1256 0.3011 0.1772 0.079 Uiso 1 1 calc R . .
C32A C 0.0359(4) 0.2847(18) 0.1163(8) 0.118(8) Uani 0.65(2) 1 d P A -1
H32A H 0.0386 0.2198 0.1395 0.142 Uiso 0.65(2) 1 calc PR A -1
H32B H 0.0066 0.3095 0.1022 0.142 Uiso 0.65(2) 1 calc PR A -1
C32B C 0.0346(6) 0.353(3) 0.0837(9) 0.083(10) Uani 0.35(2) 1 d P A -2
H32C H 0.0050 0.3487 0.0790 0.100 Uiso 0.35(2) 1 calc PR A -2
H32D H 0.0376 0.4071 0.0603 0.100 Uiso 0.35(2) 1 calc PR A -2
C33 C 0.0499(2) 0.2256(10) 0.0823(3) 0.109(3) Uani 1 1 d . . .
H33A H 0.0384 0.2756 0.0546 0.131 Uiso 1 1 calc R A .
H33B H 0.0396 0.1353 0.0762 0.131 Uiso 1 1 calc R . .
C41 C 0.4121(2) 0.5976(11) 0.2325(2) 0.097(3) Uani 1 1 d . . .
C42 C 0.4023(4) 0.5184(14) 0.1953(3) 0.151(5) Uani 1 1 d . . .
H42 H 0.3893 0.4372 0.1945 0.181 Uiso 1 1 calc R . .
C43 C 0.4120(5) 0.560(2) 0.1574(4) 0.196(9) Uani 1 1 d . . .
H43 H 0.4060 0.5072 0.1321 0.235 Uiso 1 1 calc R . .
C44 C 0.4307(6) 0.684(4) 0.1605(8) 0.239(16) Uani 1 1 d . . .
C45 C 0.4407(6) 0.747(3) 0.1951(6) 0.253(13) Uani 1 1 d . . .
H45 H 0.4565 0.8234 0.1972 0.303 Uiso 1 1 calc R . .
C46 C 0.4308(4) 0.7154(16) 0.2324(4) 0.168(6) Uani 1 1 d . . .
H46 H 0.4370 0.7738 0.2564 0.201 Uiso 1 1 calc R . .
C47 C 0.4380(5) 0.712(3) 0.1157(5) 0.381(19) Uani 1 1 d . . .
H47A H 0.4230 0.7911 0.1017 0.572 Uiso 1 1 calc R . .
H47B H 0.4279 0.6388 0.0956 0.572 Uiso 1 1 calc R . .
H47C H 0.4674 0.7246 0.1225 0.572 Uiso 1 1 calc R . .
C51 C 0.5071(2) 0.2765(7) 0.4396(2) 0.075(2) Uani 1 1 d . . .
C52 C 0.5122(3) 0.1425(9) 0.4437(4) 0.160(5) Uani 1 1 d . . .
H52 H 0.4891 0.0869 0.4315 0.192 Uiso 1 1 calc R . .
C53 C 0.5519(3) 0.0890(10) 0.4659(4) 0.159(5) Uani 1 1 d . . .
H53 H 0.5548 -0.0026 0.4671 0.191 Uiso 1 1 calc R . .
C54 C 0.5863(3) 0.1631(10) 0.4858(3) 0.100(3) Uani 1 1 d . . .
C55 C 0.5801(2) 0.2948(9) 0.4838(3) 0.099(3) Uani 1 1 d . . .
H55 H 0.6030 0.3497 0.4981 0.119 Uiso 1 1 calc R . .
C56 C 0.5414(2) 0.3521(8) 0.4614(3) 0.085(2) Uani 1 1 d . . .
H56 H 0.5388 0.4437 0.4611 0.102 Uiso 1 1 calc R . .
C57 C 0.6298(3) 0.1031(11) 0.5098(3) 0.136(4) Uani 1 1 d . . .
H57A H 0.6271 0.0104 0.5147 0.204 Uiso 1 1 calc R . .
H57B H 0.6435 0.1466 0.5382 0.204 Uiso 1 1 calc R . .
H57C H 0.6461 0.1147 0.4917 0.204 Uiso 1 1 calc R . .
C61 C 0.3254(2) 0.3922(8) 0.4834(2) 0.0724(19) Uani 1 1 d . . .
C62 C 0.3178(2) 0.2644(9) 0.4963(3) 0.091(2) Uani 1 1 d . . .
H62 H 0.3204 0.1910 0.4801 0.109 Uiso 1 1 calc R . .
C63 C 0.3066(3) 0.2475(12) 0.5327(3) 0.117(3) Uani 1 1 d . . .
H63 H 0.3017 0.1623 0.5405 0.140 Uiso 1 1 calc R . .
C64 C 0.3025(3) 0.3507(16) 0.5574(3) 0.126(4) Uani 1 1 d . . .
C65 C 0.3081(3) 0.4765(14) 0.5448(3) 0.132(4) Uani 1 1 d . . .
H65 H 0.3041 0.5489 0.5605 0.158 Uiso 1 1 calc R . .
C66 C 0.3201(3) 0.4965(10) 0.5078(3) 0.106(3) Uani 1 1 d . . .
H66 H 0.3245 0.5822 0.4999 0.128 Uiso 1 1 calc R . .
C67 C 0.2897(4) 0.3302(16) 0.5985(3) 0.192(7) Uani 1 1 d . . .
H67A H 0.2647 0.2774 0.5896 0.288 Uiso 1 1 calc R . .
H67B H 0.2846 0.4147 0.6091 0.288 Uiso 1 1 calc R . .
H67C H 0.3120 0.2858 0.6221 0.288 Uiso 1 1 calc R . .

loop_
_atom_site_aniso_label
_atom_site_aniso_U_11
_atom_site_aniso_U_22
_atom_site_aniso_U_33
_atom_site_aniso_U_23
_atom_site_aniso_U_13
_atom_site_aniso_U_12
Zn 0.0534(4) 0.0556(4) 0.0442(4) 0.0013(3) 0.0058(3) 0.0049(3)
Fe 0.0529(5) 0.0436(5) 0.0485(5) 0.0030(4) 0.0043(4) 0.0005(4)
S1 0.0706(11) 0.0592(10) 0.0566(9) 0.0026(8) -0.0085(8) -0.0127(9)
S2 0.0650(12) 0.1084(18) 0.141(2) -0.0160(16) 0.0157(13) 0.0082(12)
N1 0.062(3) 0.046(3) 0.043(3) 0.002(2) 0.011(2) 0.001(2)
N2 0.047(3) 0.051(3) 0.040(2) -0.003(2) 0.004(2) 0.001(2)
N3 0.052(3) 0.064(3) 0.051(3) -0.011(2) 0.012(2) -0.002(2)
N4 0.057(3) 0.044(3) 0.049(3) 0.001(2) 0.000(2) 0.004(2)
C1 0.063(4) 0.057(4) 0.046(3) 0.001(3) 0.014(3) -0.001(3)
C2 0.074(4) 0.089(5) 0.054(4) 0.011(4) 0.030(3) 0.007(4)
C3 0.062(4) 0.076(5) 0.054(4) 0.004(3) 0.019(3) 0.010(3)
C4 0.056(3) 0.045(3) 0.048(3) 0.001(3) 0.011(3) 0.003(3)
C5 0.055(3) 0.031(3) 0.041(3) 0.001(2) 0.010(3) -0.002(3)
C6 0.057(3) 0.030(3) 0.037(3) -0.004(2) 0.008(3) -0.002(3)
C7 0.056(4) 0.047(3) 0.053(3) -0.002(3) 0.009(3) -0.007(3)
C8 0.064(4) 0.060(4) 0.045(3) -0.001(3) 0.018(3) -0.005(3)
C9 0.059(4) 0.056(4) 0.040(3) -0.005(3) 0.015(3) -0.004(3)
C10 0.060(4) 0.089(5) 0.052(4) -0.007(3) 0.018(3) -0.003(4)
C11 0.055(4) 0.083(5) 0.058(4) -0.013(4) 0.013(3) 0.000(4)
C12 0.067(5) 0.149(8) 0.077(5) -0.008(5) 0.026(4) 0.014(5)
C13 0.067(5) 0.121(7) 0.074(5) -0.003(5) 0.007(4) 0.028(5)
C14 0.048(4) 0.077(5) 0.063(4) -0.012(3) 0.013(3) 0.011(3)
C15 0.055(4) 0.052(4) 0.063(4) -0.006(3) -0.006(3) 0.003(3)
C16 0.061(4) 0.044(4) 0.061(4) -0.004(3) -0.003(3) 0.001(3)
C17 0.072(5) 0.070(5) 0.059(4) 0.019(3) -0.011(4) 0.000(4)
C18 0.067(5) 0.079(5) 0.054(4) 0.022(3) 0.001(3) -0.007(4)
C19 0.075(4) 0.053(4) 0.040(3) 0.004(3) 0.004(3) -0.007(3)
C20 0.069(4) 0.058(4) 0.045(3) 0.002(3) 0.007(3) -0.004(3)
C21 0.049(3) 0.041(3) 0.045(3) -0.001(2) 0.007(3) 0.000(3)
C22 0.060(4) 0.048(4) 0.053(3) 0.003(3) 0.017(3) -0.001(3)
C23 0.058(4) 0.066(5) 0.066(4) 0.004(3) 0.010(3) 0.001(3)
C24 0.069(4) 0.065(5) 0.070(4) 0.005(3) 0.014(4) 0.027(4)
C25 0.073(4) 0.035(3) 0.053(3) 0.000(3) 0.014(3) 0.004(3)
C26 0.068(4) 0.045(4) 0.055(3) -0.006(3) 0.006(3) 0.000(3)
C27 0.056(4) 0.052(4) 0.042(3) -0.001(3) -0.003(3) -0.002(3)
C28 0.096(5) 0.047(4) 0.056(4) 0.016(3) 0.002(4) 0.006(4)
C29 0.115(6) 0.062(5) 0.050(4) -0.004(3) 0.023(4) -0.032(5)
C30 0.074(4) 0.077(5) 0.063(4) -0.014(4) 0.023(4) -0.022(4)
C31 0.056(4) 0.058(4) 0.065(4) 0.007(3) 0.000(3) 0.000(3)
C32A 0.045(7) 0.113(13) 0.155(18) 0.032(12) -0.010(8) -0.001(7)
C32B 0.061(13) 0.079(19) 0.078(17) -0.005(13) -0.008(11) 0.000(12)
C33 0.064(5) 0.091(7) 0.113(7) 0.012(6) -0.034(5) -0.010(5)
C41 0.061(5) 0.164(9) 0.060(4) 0.013(5) 0.015(4) 0.010(5)
C42 0.151(10) 0.237(15) 0.072(6) -0.011(8) 0.051(6) 0.029(9)
C43 0.146(13) 0.37(3) 0.066(7) -0.013(12) 0.033(8) 0.088(15)
C44 0.124(14) 0.45(5) 0.163(17) 0.13(3) 0.077(15) 0.043(19)
C45 0.200(18) 0.41(4) 0.174(16) 0.11(2) 0.100(16) -0.051(19)
C46 0.157(11) 0.236(16) 0.123(9) 0.042(10) 0.067(8) -0.060(11)
C47 0.253(19) 0.77(6) 0.191(15) 0.24(2) 0.166(15) 0.13(3)
C51 0.061(4) 0.064(5) 0.073(4) -0.005(4) -0.004(3) 0.014(4)
C52 0.098(7) 0.073(6) 0.212(11) -0.042(7) -0.050(7) 0.027(5)
C53 0.124(9) 0.074(6) 0.196(11) -0.035(7) -0.031(8) 0.044(6)
C54 0.068(5) 0.102(7) 0.101(6) -0.007(5) -0.001(4) 0.032(5)
C55 0.054(4) 0.092(7) 0.118(7) 0.008(5) -0.005(4) 0.001(4)
C56 0.057(4) 0.064(5) 0.106(6) 0.007(4) 0.001(4) 0.003(4)
C57 0.090(6) 0.139(9) 0.146(8) 0.009(7) 0.007(6) 0.058(6)
C61 0.072(4) 0.091(6) 0.042(3) 0.008(4) 0.009(3) -0.008(4)
C62 0.093(6) 0.100(6) 0.074(5) 0.018(5) 0.024(4) -0.007(5)
C63 0.116(8) 0.136(9) 0.092(7) 0.039(7) 0.031(6) -0.021(7)
C64 0.115(8) 0.194(13) 0.061(5) 0.005(7) 0.024(5) -0.057(8)
C65 0.148(9) 0.176(12) 0.081(6) -0.037(7) 0.055(6) -0.047(8)
C66 0.137(8) 0.120(7) 0.071(5) -0.013(5) 0.050(5) -0.032(6)
C67 0.210(13) 0.303(19) 0.082(7) -0.006(9) 0.077(8) -0.093(13)

loop_
_atom_type_symbol
_atom_type_description
_atom_type_scat_dispersion_real
_atom_type_scat_dispersion_imag
_atom_type_scat_source
C C 0.0033 0.0016 'International Tables Vol C Tables 4.2.6.8 and 6.1.1.4'
H H 0.0000 0.0000 'International Tables Vol C Tables 4.2.6.8 and 6.1.1.4'
N N 0.0061 0.0033 'International Tables Vol C Tables 4.2.6.8 and 6.1.1.4'
S S 0.1246 0.1234 'International Tables Vol C Tables 4.2.6.8 and 6.1.1.4'
Fe Fe 0.3463 0.8444 'International Tables Vol C Tables 4.2.6.8 and 6.1.1.4'
Zn Zn 0.2839 1.4301 'International Tables Vol C Tables 4.2.6.8 and 6.1.1.4'

loop_
_geom_angle_atom_site_label_1
_geom_angle_atom_site_label_2
_geom_angle_atom_site_label_3
_geom_angle
_geom_angle_site_symmetry_3
N1 Zn N2 88.54(18) .
N1 Zn N3 167.38(19) .
N2 Zn N3 89.91(19) .
N1 Zn N4 89.50(19) .
N2 Zn N4 168.67(19) .
N3 Zn N4 89.6(2) .
N1 Zn S1 95.12(14) 4
N2 Zn S1 97.65(14) 4
N3 Zn S1 97.50(14) 4
N4 Zn S1 93.63(14) 4
C23 Fe C27 104.9(3) .
C23 Fe C22 39.9(2) .
C27 Fe C22 114.9(2) .
C23 Fe C29 147.7(3) .
C27 Fe C29 67.7(3) .
C22 Fe C29 172.1(3) .
C23 Fe C28 113.7(3) .
C27 Fe C28 40.4(2) .
C22 Fe C28 146.4(3) .
C29 Fe C28 40.2(3) .
C23 Fe C24 40.5(3) .
C27 Fe C24 127.1(3) .
C22 Fe C24 67.3(3) .
C29 Fe C24 117.6(3) .
C28 Fe C24 106.8(3) .
C23 Fe C30 168.4(3) .
C27 Fe C30 68.0(3) .
C22 Fe C30 133.4(3) .
C29 Fe C30 39.6(3) .
C28 Fe C30 67.4(3) .
C24 Fe C30 151.1(3) .
C23 Fe C26 128.7(3) .
C27 Fe C26 40.6(2) .
C22 Fe C26 109.7(2) .
C29 Fe C26 67.0(3) .
C28 Fe C26 67.6(3) .
C24 Fe C26 166.2(3) .
C30 Fe C26 40.1(2) .
C23 Fe C25 67.8(3) .
C27 Fe C25 166.6(2) .
C22 Fe C25 67.3(2) .
C29 Fe C25 112.0(3) .
C28 Fe C25 130.7(2) .
C24 Fe C25 40.3(2) .
C30 Fe C25 121.0(3) .
C26 Fe C25 152.6(2) .
C23 Fe C21 67.9(2) .
C27 Fe C21 149.3(2) .
C22 Fe C21 40.4(2) .
C29 Fe C21 134.1(3) .
C28 Fe C21 170.2(2) .
C24 Fe C21 67.7(2) .
C30 Fe C21 113.2(3) .
C26 Fe C21 119.6(2) .
C25 Fe C21 40.0(2) .
C33 S1 C31 97.0(4) .
C33 S1 Zn 105.6(3) 4_545
C31 S1 Zn 106.8(2) 4_545
C32A S2 C31 94.5(6) .
C32A S2 C32B 39.5(8) .
C31 S2 C32B 97.1(7) .
C1 N1 C4 106.5(5) .
C1 N1 Zn 125.4(4) .
C4 N1 Zn 127.4(4) .
C9 N2 C6 107.2(4) .
C9 N2 Zn 124.4(4) .
C6 N2 Zn 127.6(4) .
C11 N3 C14 106.4(5) .
C11 N3 Zn 126.7(4) .
C14 N3 Zn 126.8(4) .
C19 N4 C16 108.6(5) .
C19 N4 Zn 125.1(4) .
C16 N4 Zn 125.9(4) .
N1 C1 C20 125.2(6) .
N1 C1 C2 109.9(5) .
C20 C1 C2 124.8(6) .
C3 C2 C1 107.0(6) .
C2 C3 C4 108.1(6) .
N1 C4 C5 125.6(5) .
N1 C4 C3 108.5(5) .
C5 C4 C3 125.7(5) .
C4 C5 C6 124.3(5) .
C4 C5 C21 114.9(5) .
C6 C5 C21 120.7(5) .
N2 C6 C5 125.5(5) .
N2 C6 C7 108.1(5) .
C5 C6 C7 126.4(5) .
C8 C7 C6 108.2(5) .
C7 C8 C9 107.1(5) .
N2 C9 C10 126.3(5) .
N2 C9 C8 109.3(5) .
C10 C9 C8 124.3(5) .
C9 C10 C11 125.4(6) .
C9 C10 C41 116.4(6) .
C11 C10 C41 118.1(6) .
N3 C11 C10 125.0(6) .
N3 C11 C12 109.7(6) .
C10 C11 C12 125.3(7) .
C13 C12 C11 107.0(7) .
C12 C13 C14 108.3(7) .
N3 C14 C15 125.4(6) .
N3 C14 C13 108.7(6) .
C15 C14 C13 125.9(6) .
C16 C15 C14 125.4(6) .
C16 C15 C51 118.1(6) .
C14 C15 C51 116.5(6) .
N4 C16 C15 126.7(6) .
N4 C16 C17 107.6(6) .
C15 C16 C17 125.7(6) .
C18 C17 C16 108.7(6) .
C17 C18 C19 107.3(6) .
N4 C19 C20 126.4(5) .
N4 C19 C18 107.7(6) .
C20 C19 C18 125.9(6) .
C19 C20 C1 125.6(6) .
C19 C20 C61 117.4(5) .
C1 C20 C61 116.9(6) .
C25 C21 C22 106.3(5) .
C25 C21 C5 129.1(5) .
C22 C21 C5 124.0(5) .
C25 C21 Fe 69.5(3) .
C22 C21 Fe 68.0(3) .
C5 C21 Fe 133.7(4) .
C23 C22 C21 109.4(5) .
C23 C22 Fe 69.6(4) .
C21 C22 Fe 71.6(3) .
C22 C23 C24 108.4(6) .
C22 C23 Fe 70.5(4) .
C24 C23 Fe 71.0(4) .
C23 C24 C25 107.5(5) .
C23 C24 Fe 68.5(4) .
C25 C24 Fe 70.4(3) .
C24 C25 C21 108.4(5) .
C24 C25 Fe 69.4(4) .
C21 C25 Fe 70.4(3) .
C30 C26 C27 107.6(6) .
C30 C26 Fe 69.9(4) .
C27 C26 Fe 68.6(3) .
C28 C27 C26 107.9(6) .
C28 C27 C31 129.6(6) .
C26 C27 C31 122.3(5) .
C28 C27 Fe 70.8(4) .
C26 C27 Fe 70.7(3) .
C31 C27 Fe 128.3(4) .
C29 C28 C27 107.1(6) .
C29 C28 Fe 69.4(4) .
C27 C28 Fe 68.8(3) .
C30 C29 C28 109.4(6) .
C30 C29 Fe 70.7(4) .
C28 C29 Fe 70.4(4) .
C29 C30 C26 107.9(6) .
C29 C30 Fe 69.7(4) .
C26 C30 Fe 70.0(4) .
C27 C31 S2 114.2(5) .
C27 C31 S1 108.6(5) .
S2 C31 S1 108.5(3) .
C33 C32A S2 111.1(12) .
C33 C32B S2 107.8(15) .
C32B C33 C32A 51.0(12) .
C32B C33 S1 110.6(10) .
C32A C33 S1 109.7(7) .
C46 C41 C42 118.0(10) .
C46 C41 C10 120.8(9) .
C42 C41 C10 121.0(10) .
C41 C42 C43 120.5(14) .
C44 C43 C42 116.8(17) .
C45 C44 C43 120(2) .
C45 C44 C47 131(3) .
C43 C44 C47 109(2) .
C44 C45 C46 126(3) .
C41 C46 C45 118.3(16) .
C56 C51 C52 117.0(7) .
C56 C51 C15 121.6(6) .
C52 C51 C15 121.3(7) .
C51 C52 C53 120.0(9) .
C54 C53 C52 123.1(9) .
C53 C54 C55 115.9(7) .
C53 C54 C57 122.6(9) .
C55 C54 C57 121.5(9) .
C54 C55 C56 122.9(8) .
C51 C56 C55 120.8(7) .
C66 C61 C62 117.1(7) .
C66 C61 C20 121.0(7) .
C62 C61 C20 121.8(7) .
C63 C62 C61 120.6(9) .
C64 C63 C62 122.1(10) .
C63 C64 C65 118.9(9) .
C63 C64 C67 121.6(12) .
C65 C64 C67 119.5(13) .
C64 C65 C66 120.1(11) .
C61 C66 C65 121.2(9) .

loop_
_geom_bond_atom_site_label_1
_geom_bond_atom_site_label_2
_geom_bond_distance
_geom_bond_site_symmetry_2
Zn N1 2.049(5) .
Zn N2 2.053(4) .
Zn N3 2.054(5) .
Zn N4 2.059(5) .
Zn S1 2.658(2) 4
Fe C23 2.027(7) .
Fe C27 2.034(6) .
Fe C22 2.038(6) .
Fe C29 2.048(6) .
Fe C28 2.060(6) .
Fe C24 2.060(7) .
Fe C30 2.061(7) .
Fe C26 2.062(6) .
Fe C25 2.073(6) .
Fe C21 2.085(5) .
S1 C33 1.806(8) .
S1 C31 1.848(7) .
S1 Zn 2.658(2) 4_545
S2 C32A 1.755(16) .
S2 C31 1.801(7) .
S2 C32B 1.89(2) .
N1 C1 1.371(7) .
N1 C4 1.389(7) .
N2 C9 1.373(7) .
N2 C6 1.377(7) .
N3 C11 1.360(8) .
N3 C14 1.388(8) .
N4 C19 1.369(8) .
N4 C16 1.382(8) .
C1 C20 1.408(8) .
C1 C2 1.431(9) .
C2 C3 1.347(8) .
C3 C4 1.433(8) .
C4 C5 1.401(7) .
C5 C6 1.402(8) .
C5 C21 1.502(7) .
C6 C7 1.444(7) .
C7 C8 1.341(8) .
C8 C9 1.435(8) .
C9 C10 1.404(8) .
C10 C11 1.411(9) .
C10 C41 1.486(10) .
C11 C12 1.433(9) .
C12 C13 1.338(10) .
C13 C14 1.418(10) .
C14 C15 1.397(9) .
C15 C16 1.392(9) .
C15 C51 1.509(8) .
C16 C17 1.431(9) .
C17 C18 1.342(9) .
C18 C19 1.454(8) .
C19 C20 1.379(9) .
C20 C61 1.491(9) .
C21 C25 1.423(8) .
C21 C22 1.425(8) .
C22 C23 1.388(8) .
C23 C24 1.414(9) .
C24 C25 1.423(9) .
C26 C30 1.414(9) .
C26 C27 1.422(8) .
C27 C28 1.416(8) .
C27 C31 1.496(9) .
C28 C29 1.411(10) .
C29 C30 1.391(10) .
C32A C33 1.48(2) .
C32B C33 1.39(3) .
C41 C46 1.354(15) .
C41 C42 1.371(13) .
C42 C43 1.445(18) .
C43 C44 1.40(3) .
C44 C45 1.21(3) .
C44 C47 1.58(2) .
C45 C46 1.402(17) .
C51 C56 1.355(9) .
C51 C52 1.365(11) .
C52 C53 1.388(12) .
C53 C54 1.338(13) .
C54 C55 1.345(11) .
C54 C57 1.527(10) .
C55 C56 1.378(9) .
C61 C66 1.367(11) .
C61 C62 1.410(10) .
C62 C63 1.373(11) .
C63 C64 1.350(15) .
C64 C65 1.370(15) .
C64 C67 1.557(12) .
C65 C66 1.413(12) .
